data_7123194
loop_
_publ_author_name
'Deng, Xinyuan'
'Guo, Hongwei'
'Meng, Xiao'
'Wang, Kai'
'Zou, Bo'
'Ma, Yuguo'

_publ_section_title
;
 Visible responses under high pressure: phenolphthalein crystals and its
 analogues with adjustable ring-opening threshold pressures
;
_journal_name_full 'Chemical Communications'
_journal_paper_doi 10.1039/C9CC01145E
_journal_year 2019
_chemical_formula_moiety 'C24 H24 N2 O2'
_chemical_formula_sum 'C24 H24 N2 O2'
_chemical_formula_weight 372.45
_space_group_crystal_system monoclinic
_space_group_IT_number 14
_space_group_name_Hall '-P 2yn'
_space_group_name_H-M_alt 'P 1 21/n 1'
_symmetry_space_group_name_Hall '-P 2yn'
_symmetry_space_group_name_H-M 'P 1 21/n 1'
_atom_sites_solution_hydrogens geom
_audit_creation_date 2016-01-20
_audit_creation_method
;
Olex2 1.2
(compiled 2015.09.30 svn.r3233 for OlexSys, GUI svn.r5103)
;
_audit_update_record
;
2016-12-30 deposited with the CCDC.    2019-03-25 downloaded from the CCDC.
;
_cell_angle_alpha 90
_cell_angle_beta 97.560(19)
_cell_angle_gamma 90
_cell_formula_units_Z 4
_cell_length_a 7.8706(16)
_cell_length_b 21.886(5)
_cell_length_c 11.121(3)
_cell_measurement_reflns_used 1650
_cell_measurement_temperature 180.01(10)
_cell_measurement_theta_max 26.8230
_cell_measurement_theta_min 3.8200
_cell_volume 1899.0(8)
_computing_cell_refinement
;
CrysAlisPro, Agilent Technologies,
Version 1.171.36.32 (release 02-08-2013 CrysAlis171 .NET)
(compiled Aug  2 2013,16:46:58)
;
_computing_data_collection
;
CrysAlisPro, Agilent Technologies,
Version 1.171.36.32 (release 02-08-2013 CrysAlis171 .NET)
(compiled Aug  2 2013,16:46:58)
;
_computing_data_reduction
;
CrysAlisPro, Agilent Technologies,
Version 1.171.36.32 (release 02-08-2013 CrysAlis171 .NET)
(compiled Aug  2 2013,16:46:58)
;
_computing_molecular_graphics 'Olex2 (Dolomanov et al., 2009)'
_computing_publication_material 'Olex2 (Dolomanov et al., 2009)'
_computing_structure_refinement 'ShelXL (Sheldrick, 2015)'
_computing_structure_solution
;
Superflip (Palatinus & Chapuis, 2007;Palatinus & van der Lee, 2008;
Palatinus et al., 2012)
;
_diffrn_ambient_temperature 180.01(10)
_diffrn_detector_area_resol_mean 10.3914
_diffrn_measured_fraction_theta_full 0.988
_diffrn_measured_fraction_theta_max 0.987
_diffrn_measurement_details
;
#__ type_ start__ end____ width___ exp.time_
  1 omega   34.00   93.00   1.0000    1.0000
omega____ theta____ kappa____ phi______ frames
    -       10.8579 -178.0000  -30.0000 59

#__ type_ start__ end____ width___ exp.time_
  2 omega  -87.00   16.00   1.0000    1.0000
omega____ theta____ kappa____ phi______ frames
    -      -11.9517  -77.0000   60.0000 103
;
_diffrn_measurement_device_type 'SuperNova, Dual, Cu at zero, Atlas'
_diffrn_measurement_method '\w scans'
_diffrn_orient_matrix_UB_11 -0.0149223000
_diffrn_orient_matrix_UB_12 0.0140305000
_diffrn_orient_matrix_UB_13 -0.0579289000
_diffrn_orient_matrix_UB_21 0.0017756000
_diffrn_orient_matrix_UB_22 -0.0291186000
_diffrn_orient_matrix_UB_23 -0.0278071000
_diffrn_orient_matrix_UB_31 -0.0897031000
_diffrn_orient_matrix_UB_32 -0.0028478000
_diffrn_orient_matrix_UB_33 0.0003420000
_diffrn_radiation_monochromator mirror
_diffrn_radiation_type MoK\a
_diffrn_radiation_wavelength 0.71073
_diffrn_reflns_av_R_equivalents 0.0587
_diffrn_reflns_av_unetI/netI 0.0813
_diffrn_reflns_Laue_measured_fraction_full 0.988
_diffrn_reflns_Laue_measured_fraction_max 0.987
_diffrn_reflns_limit_h_max 9
_diffrn_reflns_limit_h_min -9
_diffrn_reflns_limit_k_max 26
_diffrn_reflns_limit_k_min -20
_diffrn_reflns_limit_l_max 13
_diffrn_reflns_limit_l_min -7
_diffrn_reflns_number 7099
_diffrn_reflns_point_group_measured_fraction_full 0.988
_diffrn_reflns_point_group_measured_fraction_max 0.987
_diffrn_reflns_theta_full 25.242
_diffrn_reflns_theta_max 26.010
_diffrn_reflns_theta_min 3.207
_diffrn_source 'SuperNova (Mo) X-ray Source'
_exptl_absorpt_coefficient_mu 0.083
_exptl_absorpt_correction_T_max 1.00000
_exptl_absorpt_correction_T_min 0.32520
_exptl_absorpt_correction_type multi-scan
_exptl_absorpt_process_details
;
CrysAlisPro, Agilent Technologies,
Version 1.171.36.32 (release 02-08-2013 CrysAlis171 .NET)
(compiled Aug  2 2013,16:46:58)
Empirical absorption correction using spherical harmonics,
 implemented in SCALE3 ABSPACK scaling algorithm.
;
_exptl_crystal_density_diffrn 1.303
_exptl_crystal_density_method 'not measured'
_exptl_crystal_F_000 792
_exptl_crystal_size_max 0.1
_exptl_crystal_size_mid 0.1
_exptl_crystal_size_min 0.05
_refine_diff_density_max 0.451
_refine_diff_density_min -0.322
_refine_diff_density_rms 0.079
_refine_ls_extinction_method none
_refine_ls_goodness_of_fit_ref 1.046
_refine_ls_hydrogen_treatment constr
_refine_ls_matrix_type full
_refine_ls_number_parameters 257
_refine_ls_number_reflns 3689
_refine_ls_number_restraints 0
_refine_ls_restrained_S_all 1.046
_refine_ls_R_factor_all 0.1161
_refine_ls_R_factor_gt 0.0806
_refine_ls_shift/su_max 0.001
_refine_ls_shift/su_mean 0.000
_refine_ls_structure_factor_coef Fsqd
_refine_ls_weighting_details 'w=1/[\s^2^(Fo^2^)+(0.1271P)^2^] where P=(Fo^2^+2Fc^2^)/3'
_refine_ls_weighting_scheme calc
_refine_ls_wR_factor_gt 0.1949
_refine_ls_wR_factor_ref 0.2352
_reflns_Friedel_coverage 0.000
_reflns_number_gt 2429
_reflns_number_total 3689
_reflns_threshold_expression 'I > 2\s(I)'
_cod_data_source_file c9cc01145e2.cif
_cod_data_source_block exp_6564
_cod_original_cell_volume 1898.9(8)
_cod_database_code 7123194
_chemical_oxdiff_formula 'C24 O2 N2'
_shelx_space_group_comment
;
The symmetry employed for this shelxl refinement is uniquely defined
by the following loop, which should always be used as a source of
symmetry information in preference to the above space-group names.
They are only intended as comments.
;
_shelx_estimated_absorpt_t_max 0.996
_shelx_estimated_absorpt_t_min 0.992
_reflns_odcompleteness_completeness 98.42
_reflns_odcompleteness_iscentric 1
_reflns_odcompleteness_theta 25.97
_olex2_refinement_description
;
1. Fixed Uiso
 At 1.2 times of:
  All C(H) groups
 At 1.5 times of:
  All C(H,H,H) groups
2.a Aromatic/amide H refined with riding coordinates:
 C4(H4), C5(H5), C6(H6), C7(H7), C10(H10), C11(H11), C13(H13), C14(H14),
 C18(H18), C19(H19), C21(H21), C22(H22)
2.b Idealised Me refined as rotating group:
 C15(H15A,H15B,H15C), C16(H16A,H16B,H16C), C23(H23A,H23B,H23C), C24(H24A,H24B,
 H24C)
;
_olex2_submission_special_instructions 'No special instructions were received'

loop_
_space_group_symop_operation_xyz
'x, y, z'
'-x+1/2, y+1/2, -z+1/2'
'-x, -y, -z'
'x-1/2, -y-1/2, z-1/2'

loop_
_atom_site_label
_atom_site_type_symbol
_atom_site_fract_x
_atom_site_fract_y
_atom_site_fract_z
_atom_site_U_iso_or_equiv
_atom_site_adp_type
_atom_site_occupancy
_atom_site_site_symmetry_order
_atom_site_calc_flag
_atom_site_refinement_flags_posn
C1 C 0.1895(4) 0.08930(13) 0.1221(3) 0.0370(7) Uani 1 1 d .
C2 C 0.2095(3) 0.16964(12) 0.2627(2) 0.0326(7) Uani 1 1 d .
C3 C 0.0239(3) 0.15355(12) 0.2207(2) 0.0323(7) Uani 1 1 d .
C4 C -0.1245(4) 0.17876(14) 0.2542(3) 0.0403(7) Uani 1 1 d .
H4 H -0.1202 0.2125 0.3083 0.048 Uiso 1 1 calc R
C5 C -0.2793(4) 0.15293(14) 0.2058(3) 0.0447(8) Uani 1 1 d .
H5 H -0.3826 0.1697 0.2271 0.054 Uiso 1 1 calc R
C6 C -0.2884(4) 0.10378(14) 0.1278(3) 0.0468(8) Uani 1 1 d .
H6 H -0.3967 0.0869 0.0973 0.056 Uiso 1 1 calc R
C7 C -0.1395(4) 0.07891(14) 0.0937(3) 0.0425(8) Uani 1 1 d .
H7 H -0.1431 0.0452 0.0396 0.051 Uiso 1 1 calc R
C8 C 0.0140(4) 0.10527(12) 0.1417(2) 0.0335(7) Uani 1 1 d .
C9 C 0.2547(3) 0.23475(12) 0.2314(2) 0.0322(6) Uani 1 1 d .
C10 C 0.1999(4) 0.25631(13) 0.1150(3) 0.0379(7) Uani 1 1 d .
H10 H 0.1361 0.2300 0.0579 0.046 Uiso 1 1 calc R
C11 C 0.2359(4) 0.31455(13) 0.0809(3) 0.0394(7) Uani 1 1 d .
H11 H 0.1998 0.3271 -0.0003 0.047 Uiso 1 1 calc R
C12 C 0.3234(3) 0.35589(12) 0.1613(2) 0.0348(7) Uani 1 1 d .
C13 C 0.3810(4) 0.33381(14) 0.2777(3) 0.0401(7) Uani 1 1 d .
H13 H 0.4435 0.3600 0.3356 0.048 Uiso 1 1 calc R
C14 C 0.3479(4) 0.27432(13) 0.3094(3) 0.0393(7) Uani 1 1 d .
H14 H 0.3915 0.2604 0.3883 0.047 Uiso 1 1 calc R
C15 C 0.3452(4) 0.43152(14) 0.0040(3) 0.0488(8) Uani 1 1 d .
H15A H 0.4427 0.4123 -0.0277 0.073 Uiso 1 1 calc GR
H15B H 0.3526 0.4760 -0.0042 0.073 Uiso 1 1 calc GR
H15C H 0.2381 0.4169 -0.0419 0.073 Uiso 1 1 calc GR
C16 C 0.4467(4) 0.45619(14) 0.2142(3) 0.0493(8) Uani 1 1 d .
H16A H 0.4020 0.4551 0.2924 0.074 Uiso 1 1 calc GR
H16B H 0.4383 0.4979 0.1818 0.074 Uiso 1 1 calc GR
H16C H 0.5669 0.4432 0.2255 0.074 Uiso 1 1 calc GR
C17 C 0.2595(3) 0.15183(12) 0.3947(2) 0.0327(7) Uani 1 1 d .
C18 C 0.3506(3) 0.09943(13) 0.4288(3) 0.0376(7) Uani 1 1 d .
H18 H 0.3872 0.0740 0.3679 0.045 Uiso 1 1 calc R
C19 C 0.3903(4) 0.08287(13) 0.5491(3) 0.0410(7) Uani 1 1 d .
H19 H 0.4535 0.0465 0.5693 0.049 Uiso 1 1 calc R
C20 C 0.3388(4) 0.11884(13) 0.6413(3) 0.0368(7) Uani 1 1 d .
C21 C 0.2437(4) 0.17089(13) 0.6061(3) 0.0398(7) Uani 1 1 d .
H21 H 0.2057 0.1963 0.6664 0.048 Uiso 1 1 calc R
C22 C 0.2034(4) 0.18641(13) 0.4857(3) 0.0370(7) Uani 1 1 d .
H22 H 0.1356 0.2217 0.4647 0.044 Uiso 1 1 calc R
C23 C 0.4743(4) 0.04849(16) 0.7950(3) 0.0552(9) Uani 1 1 d .
H23A H 0.4240 0.0137 0.7475 0.083 Uiso 1 1 calc GR
H23B H 0.4742 0.0402 0.8816 0.083 Uiso 1 1 calc GR
H23C H 0.5923 0.0548 0.7785 0.083 Uiso 1 1 calc GR
C24 C 0.3869(5) 0.14992(16) 0.8524(3) 0.0551(9) Uani 1 1 d .
H24A H 0.4874 0.1754 0.8453 0.083 Uiso 1 1 calc GR
H24B H 0.3981 0.1313 0.9332 0.083 Uiso 1 1 calc GR
H24C H 0.2833 0.1752 0.8403 0.083 Uiso 1 1 calc GR
N1 N 0.3485(3) 0.41573(11) 0.1310(2) 0.0427(7) Uani 1 1 d .
N2 N 0.3748(3) 0.10260(11) 0.7618(2) 0.0444(7) Uani 1 1 d .
O1 O 0.2999(2) 0.12801(8) 0.18844(17) 0.0359(5) Uani 1 1 d .
O2 O 0.2404(3) 0.05109(10) 0.0587(2) 0.0499(6) Uani 1 1 d .

loop_
_atom_site_aniso_label
_atom_site_aniso_U_11
_atom_site_aniso_U_22
_atom_site_aniso_U_33
_atom_site_aniso_U_23
_atom_site_aniso_U_13
_atom_site_aniso_U_12
C1 0.0422(17) 0.0386(16) 0.0308(15) 0.0004(13) 0.0062(13) -0.0011(13)
C2 0.0312(15) 0.0398(15) 0.0279(14) -0.0034(12) 0.0080(12) 0.0015(12)
C3 0.0303(15) 0.0373(16) 0.0293(14) 0.0058(12) 0.0037(11) -0.0028(11)
C4 0.0346(17) 0.0439(18) 0.0433(17) -0.0002(13) 0.0089(13) 0.0004(12)
C5 0.0315(17) 0.0554(19) 0.0479(19) 0.0076(15) 0.0076(14) -0.0014(13)
C6 0.0367(17) 0.053(2) 0.0481(19) 0.0078(16) -0.0026(14) -0.0109(14)
C7 0.0448(18) 0.0427(18) 0.0383(17) -0.0020(14) -0.0007(14) -0.0097(13)
C8 0.0390(16) 0.0365(15) 0.0247(14) 0.0041(12) 0.0035(12) -0.0026(11)
C9 0.0281(14) 0.0393(16) 0.0304(14) -0.0019(12) 0.0087(11) -0.0027(11)
C10 0.0407(17) 0.0419(17) 0.0308(15) -0.0031(13) 0.0033(12) -0.0049(12)
C11 0.0463(18) 0.0402(17) 0.0320(15) 0.0031(13) 0.0066(13) -0.0008(13)
C12 0.0345(15) 0.0371(16) 0.0350(15) -0.0016(13) 0.0131(12) -0.0005(12)
C13 0.0407(18) 0.0458(18) 0.0336(16) -0.0050(13) 0.0044(13) -0.0078(13)
C14 0.0397(17) 0.0474(18) 0.0309(15) 0.0015(13) 0.0050(13) -0.0051(13)
C15 0.054(2) 0.0465(18) 0.0497(19) 0.0071(15) 0.0201(15) -0.0002(14)
C16 0.053(2) 0.0413(18) 0.058(2) -0.0089(15) 0.0223(16) -0.0070(14)
C17 0.0300(15) 0.0380(16) 0.0305(15) 0.0002(12) 0.0062(11) -0.0043(11)
C18 0.0373(16) 0.0402(17) 0.0358(16) -0.0034(13) 0.0070(13) 0.0004(12)
C19 0.0428(17) 0.0384(17) 0.0419(17) 0.0054(14) 0.0056(14) 0.0014(13)
C20 0.0343(16) 0.0430(17) 0.0337(16) 0.0071(13) 0.0061(12) -0.0079(12)
C21 0.0414(17) 0.0457(17) 0.0339(16) 0.0031(13) 0.0106(13) 0.0001(13)
C22 0.0355(16) 0.0420(17) 0.0340(16) 0.0037(13) 0.0072(12) 0.0037(12)
C23 0.061(2) 0.064(2) 0.0399(19) 0.0153(16) 0.0058(16) 0.0019(17)
C24 0.068(2) 0.065(2) 0.0310(17) 0.0030(16) 0.0041(15) -0.0002(17)
N1 0.0490(15) 0.0382(15) 0.0438(15) -0.0021(11) 0.0169(12) -0.0059(11)
N2 0.0501(16) 0.0499(16) 0.0321(14) 0.0076(12) 0.0021(11) 0.0004(12)
O1 0.0334(11) 0.0428(12) 0.0336(11) -0.0062(9) 0.0115(8) -0.0002(8)
O2 0.0587(14) 0.0478(13) 0.0470(13) -0.0109(10) 0.0204(11) -0.0017(10)

loop_
_atom_type_symbol
_atom_type_description
_atom_type_scat_dispersion_real
_atom_type_scat_dispersion_imag
_atom_type_scat_source
C C 0.0033 0.0016 'International Tables Vol C Tables 4.2.6.8 and 6.1.1.4'
H H 0.0000 0.0000 'International Tables Vol C Tables 4.2.6.8 and 6.1.1.4'
N N 0.0061 0.0033 'International Tables Vol C Tables 4.2.6.8 and 6.1.1.4'
O O 0.0106 0.0060 'International Tables Vol C Tables 4.2.6.8 and 6.1.1.4'

loop_
_geom_angle_atom_site_label_1
_geom_angle_atom_site_label_2
_geom_angle_atom_site_label_3
_geom_angle
O1 C1 C8 108.5(2)
O2 C1 C8 130.4(3)
O2 C1 O1 121.0(3)
C3 C2 C9 113.1(2)
C3 C2 C17 110.8(2)
C17 C2 C9 115.0(2)
O1 C2 C3 101.6(2)
O1 C2 C9 107.8(2)
O1 C2 C17 107.4(2)
C4 C3 C2 129.5(3)
C8 C3 C2 110.4(2)
C8 C3 C4 120.1(2)
C3 C4 H4 121.2
C3 C4 C5 117.5(3)
C5 C4 H4 121.2
C4 C5 H5 118.9
C6 C5 C4 122.2(3)
C6 C5 H5 118.9
C5 C6 H6 119.9
C5 C6 C7 120.1(3)
C7 C6 H6 119.9
C6 C7 H7 121.4
C8 C7 C6 117.2(3)
C8 C7 H7 121.4
C3 C8 C1 107.7(2)
C3 C8 C7 122.9(3)
C7 C8 C1 129.4(3)
C10 C9 C2 118.5(2)
C14 C9 C2 124.8(2)
C14 C9 C10 116.7(2)
C9 C10 H10 119.2
C11 C10 C9 121.5(3)
C11 C10 H10 119.2
C10 C11 H11 119.0
C10 C11 C12 122.1(3)
C12 C11 H11 119.0
C11 C12 C13 116.3(3)
N1 C12 C11 122.6(3)
N1 C12 C13 121.1(3)
C12 C13 H13 119.6
C14 C13 C12 120.8(3)
C14 C13 H13 119.6
C9 C14 C13 122.5(3)
C9 C14 H14 118.7
C13 C14 H14 118.7
H15A C15 H15B 109.5
H15A C15 H15C 109.5
H15B C15 H15C 109.5
N1 C15 H15A 109.5
N1 C15 H15B 109.5
N1 C15 H15C 109.5
H16A C16 H16B 109.5
H16A C16 H16C 109.5
H16B C16 H16C 109.5
N1 C16 H16A 109.5
N1 C16 H16B 109.5
N1 C16 H16C 109.5
C18 C17 C2 122.6(2)
C18 C17 C22 117.3(3)
C22 C17 C2 120.0(2)
C17 C18 H18 119.1
C17 C18 C19 121.8(3)
C19 C18 H18 119.1
C18 C19 H19 119.6
C18 C19 C20 120.9(3)
C20 C19 H19 119.6
C21 C20 C19 116.9(3)
N2 C20 C19 121.8(3)
N2 C20 C21 121.2(3)
C20 C21 H21 119.3
C22 C21 C20 121.5(3)
C22 C21 H21 119.3
C17 C22 H22 119.3
C21 C22 C17 121.5(3)
C21 C22 H22 119.3
H23A C23 H23B 109.5
H23A C23 H23C 109.5
H23B C23 H23C 109.5
N2 C23 H23A 109.5
N2 C23 H23B 109.5
N2 C23 H23C 109.5
H24A C24 H24B 109.5
H24A C24 H24C 109.5
H24B C24 H24C 109.5
N2 C24 H24A 109.5
N2 C24 H24B 109.5
N2 C24 H24C 109.5
C12 N1 C15 118.8(2)
C12 N1 C16 120.9(3)
C16 N1 C15 114.9(2)
C20 N2 C23 119.7(3)
C20 N2 C24 118.7(2)
C24 N2 C23 115.4(3)
C1 O1 C2 111.6(2)

loop_
_geom_bond_atom_site_label_1
_geom_bond_atom_site_label_2
_geom_bond_distance
C1 C8 1.468(4)
C1 O1 1.360(3)
C1 O2 1.196(3)
C2 C3 1.515(4)
C2 C9 1.520(4)
C2 C17 1.520(4)
C2 O1 1.474(3)
C3 C4 1.386(4)
C3 C8 1.370(4)
C4 H4 0.9500
C4 C5 1.386(4)
C5 H5 0.9500
C5 C6 1.378(5)
C6 H6 0.9500
C6 C7 1.390(4)
C7 H7 0.9500
C7 C8 1.381(4)
C9 C10 1.392(4)
C9 C14 1.369(4)
C10 H10 0.9500
C10 C11 1.370(4)
C11 H11 0.9500
C11 C12 1.390(4)
C12 C13 1.400(4)
C12 N1 1.373(4)
C13 H13 0.9500
C13 C14 1.382(4)
C14 H14 0.9500
C15 H15A 0.9800
C15 H15B 0.9800
C15 H15C 0.9800
C15 N1 1.451(4)
C16 H16A 0.9800
C16 H16B 0.9800
C16 H16C 0.9800
C16 N1 1.432(4)
C17 C18 1.379(4)
C17 C22 1.381(4)
C18 H18 0.9500
C18 C19 1.382(4)
C19 H19 0.9500
C19 C20 1.394(4)
C20 C21 1.391(4)
C20 N2 1.379(4)
C21 H21 0.9500
C21 C22 1.377(4)
C22 H22 0.9500
C23 H23A 0.9800
C23 H23B 0.9800
C23 H23C 0.9800
C23 N2 1.441(4)
C24 H24A 0.9800
C24 H24B 0.9800
C24 H24C 0.9800
C24 N2 1.439(4)
